data_7024265
loop_
_publ_author_name
'Mart\'inez, David'
'Motevalli, Majid'
'Watkinson, Michael'

_publ_section_title
;
 Is there really a diagnostically useful relationship between the
 carbon-oxygen stretching frequencies in metal carboxylate complexes and
 their coordination mode?
;
_journal_issue 2
_journal_name_full 'Dalton transactions (Cambridge, England : 2003)'
_journal_page_first 446
_journal_page_last 455
_journal_paper_doi 10.1039/b913865j
_journal_volume 39
_journal_year 2010
_chemical_formula_sum 'C22 H25 Mn N2 O5'
_chemical_formula_weight 452.38
_chemical_name_systematic
;
?
;
_space_group_IT_number 14
_symmetry_cell_setting monoclinic
_symmetry_Int_Tables_number 14
_symmetry_space_group_name_Hall '-P 2yab'
_symmetry_space_group_name_H-M 'P 1 21/a 1'
_atom_sites_solution_hydrogens geom
_atom_sites_solution_primary direct
_atom_sites_solution_secondary difmap
_audit_creation_method SHELXL-97
_cell_angle_alpha 90.00
_cell_angle_beta 95.17(2)
_cell_angle_gamma 90.00
_cell_formula_units_Z 4
_cell_length_a 17.354(2)
_cell_length_b 13.042(2)
_cell_length_c 9.360(3)
_cell_measurement_reflns_used 25
_cell_measurement_temperature 120(2)
_cell_measurement_theta_max 12.46
_cell_measurement_theta_min 10.19
_cell_volume 2109.8(8)
_computing_cell_refinement 'CAD4 /PC (Enraf Nonius, 1994)'
_computing_data_collection 'CAD4 /PC (Enraf Nonius, 1994)'
_computing_data_reduction 'XCAD4 (Harms & Wocadlo, 1995)'
_computing_molecular_graphics 'Ortep-3 for Windows (Farrugia, 1997)'
_computing_publication_material 'WinGX publication routines (Farrugia, 1999)'
_computing_structure_refinement 'SHELXL-97 (Sheldrick, 2008)'
_computing_structure_solution 'SHELXS-97 (Sheldrick, 2008)'
_diffrn_ambient_temperature 120(2)
_diffrn_measured_fraction_theta_full 0.995
_diffrn_measured_fraction_theta_max 0.995
_diffrn_measurement_device '\k-geometry diffractometer'
_diffrn_measurement_device_type 'Enraf Nonius CAD4'
_diffrn_measurement_method 'non-profiled omega/2theta scans'
_diffrn_radiation_monochromator graphite
_diffrn_radiation_source 'fine-focus sealed tube'
_diffrn_radiation_type MoK\a
_diffrn_radiation_wavelength 0.71073
_diffrn_reflns_av_R_equivalents 0.0584
_diffrn_reflns_av_sigmaI/netI 0.0259
_diffrn_reflns_limit_h_max 20
_diffrn_reflns_limit_h_min -7
_diffrn_reflns_limit_k_max 15
_diffrn_reflns_limit_k_min -1
_diffrn_reflns_limit_l_max 11
_diffrn_reflns_limit_l_min -11
_diffrn_reflns_number 3918
_diffrn_reflns_theta_full 24.96
_diffrn_reflns_theta_max 24.96
_diffrn_reflns_theta_min 1.96
_diffrn_standards_decay_% 1
_diffrn_standards_interval_time 60
_diffrn_standards_number 2
_exptl_absorpt_coefficient_mu 0.662
_exptl_absorpt_correction_T_max 0.8790
_exptl_absorpt_correction_T_min 0.7777
_exptl_absorpt_correction_type refdelf
_exptl_absorpt_process_details
;
Walker, N. & Stuart, D (1983) Acta. Cryst. A39, 158-166
;
_exptl_crystal_colour 'dark red'
_exptl_crystal_density_diffrn 1.424
_exptl_crystal_density_method 'not measured'
_exptl_crystal_description Block
_exptl_crystal_F_000 944
_exptl_crystal_size_max 0.40
_exptl_crystal_size_mid 0.30
_exptl_crystal_size_min 0.20
_refine_diff_density_max 1.135
_refine_diff_density_min -1.052
_refine_diff_density_rms 0.166
_refine_ls_extinction_method none
_refine_ls_goodness_of_fit_ref 1.510
_refine_ls_hydrogen_treatment constr
_refine_ls_matrix_type full
_refine_ls_number_parameters 249
_refine_ls_number_reflns 3687
_refine_ls_number_restraints 0
_refine_ls_restrained_S_all 1.510
_refine_ls_R_factor_all 0.1064
_refine_ls_R_factor_gt 0.0925
_refine_ls_shift/su_max 0.000
_refine_ls_shift/su_mean 0.000
_refine_ls_structure_factor_coef Fsqd
_refine_ls_weighting_details 'calc w=1/[\s^2^(Fo^2^)+(0.2000P)^2^+0.0000P] where P=(Fo^2^+2Fc^2^)/3'
_refine_ls_weighting_scheme calc
_refine_ls_wR_factor_gt 0.3106
_refine_ls_wR_factor_ref 0.3270
_reflns_number_gt 3072
_reflns_number_total 3687
_reflns_threshold_expression >2\s(I)
_cod_data_source_file b913865j.txt
_cod_data_source_block mwmn1
_cod_database_code 7024265

loop_
_symmetry_equiv_pos_as_xyz
'x, y, z'
'-x+1/2, y+1/2, -z'
'-x, -y, -z'
'x-1/2, -y-1/2, z'

loop_
_atom_site_label
_atom_site_type_symbol
_atom_site_fract_x
_atom_site_fract_y
_atom_site_fract_z
_atom_site_U_iso_or_equiv
_atom_site_adp_type
_atom_site_occupancy
_atom_site_symmetry_multiplicity
_atom_site_calc_flag
_atom_site_refinement_flags
C1 C 0.09817(17) 0.1770(2) 0.2375(3) 0.0402(11) Uani 1 1 d G
C2 C 0.10555(18) 0.2690(2) 0.1650(4) 0.0508(13) Uani 1 1 d G
H2 H 0.1438 0.3174 0.1993 0.061 Uiso 1 1 calc R
C3 C 0.0570(2) 0.2904(2) 0.0423(4) 0.0556(15) Uani 1 1 d G
H3 H 0.0620 0.3532 -0.0072 0.067 Uiso 1 1 calc R
C4 C 0.00098(19) 0.2197(3) -0.0079(3) 0.0530(14) Uani 1 1 d G
H4 H -0.0322 0.2342 -0.0917 0.064 Uiso 1 1 calc R
C5 C -0.00640(17) 0.1277(3) 0.0646(3) 0.0494(13) Uani 1 1 d G
H5 H -0.0447 0.0793 0.0303 0.059 Uiso 1 1 calc R
C6 C 0.04219(19) 0.1063(2) 0.1873(3) 0.0414(12) Uani 1 1 d G
C7 C 0.0318(3) 0.0081(4) 0.2572(5) 0.0409(11) Uani 1 1 d .
H7 H -0.0133 -0.0299 0.2264 0.049 Uiso 1 1 calc R
C8 C 0.0502(3) -0.1246(4) 0.4261(6) 0.0430(12) Uani 1 1 d .
H8A H 0.0067 -0.1542 0.3638 0.052 Uiso 1 1 calc R
H8B H 0.0299 -0.1043 0.5175 0.052 Uiso 1 1 calc R
C9 C 0.1104(3) -0.2063(4) 0.4572(5) 0.0419(12) Uani 1 1 d .
H9 H 0.0851 -0.2657 0.5021 0.050 Uiso 1 1 calc R
C10 C 0.1792(3) -0.1716(4) 0.5610(6) 0.0418(11) Uani 1 1 d .
H10A H 0.1596 -0.1407 0.6473 0.050 Uiso 1 1 calc R
H10B H 0.2110 -0.2319 0.5919 0.050 Uiso 1 1 calc R
C11 C 0.33960(15) 0.0198(2) 0.3296(4) 0.0423(12) Uani 1 1 d G
C12 C 0.3979(2) 0.0682(2) 0.2624(4) 0.0522(14) Uani 1 1 d G
H12 H 0.3881 0.1322 0.2158 0.063 Uiso 1 1 calc R
C13 C 0.47044(18) 0.0230(3) 0.2633(4) 0.0586(16) Uani 1 1 d G
H13 H 0.5103 0.0561 0.2173 0.070 Uiso 1 1 calc R
C14 C 0.48474(15) -0.0707(3) 0.3314(5) 0.0618(16) Uani 1 1 d G
H14 H 0.5343 -0.1016 0.3320 0.074 Uiso 1 1 calc R
C15 C 0.4265(2) -0.1192(2) 0.3986(4) 0.0562(15) Uani 1 1 d G
H15 H 0.4362 -0.1832 0.4451 0.067 Uiso 1 1 calc R
C16 C 0.35390(16) -0.0739(2) 0.3977(4) 0.0433(12) Uani 1 1 d G
C17 C 0.2968(3) -0.1278(3) 0.4700(5) 0.0377(11) Uani 1 1 d .
H17 H 0.3108 -0.1941 0.5054 0.045 Uiso 1 1 calc R
C18 C 0.1923(3) 0.1047(4) 0.6925(5) 0.0413(12) Uani 1 1 d .
C19 C 0.1940(4) 0.1426(5) 0.8456(6) 0.0540(14) Uani 1 1 d .
H19A H 0.1887 0.2182 0.8447 0.065 Uiso 1 1 calc R
H19B H 0.1490 0.1139 0.8897 0.065 Uiso 1 1 calc R
C20 C 0.2667(4) 0.1142(6) 0.9372(7) 0.0658(18) Uani 1 1 d .
H20A H 0.2606 0.1338 1.0378 0.079 Uiso 1 1 calc R
H20B H 0.3104 0.1543 0.9050 0.079 Uiso 1 1 calc R
C21 C 0.2869(5) 0.0007(6) 0.9328(8) 0.074(2) Uani 1 1 d .
H21A H 0.2949 -0.0175 0.8326 0.088 Uiso 1 1 calc R
H21B H 0.3368 -0.0097 0.9910 0.088 Uiso 1 1 calc R
C22 C 0.2295(6) -0.0723(9) 0.9846(10) 0.100(3) Uani 1 1 d .
H22A H 0.2127 -0.0477 1.0758 0.151 Uiso 1 1 calc R
H22B H 0.2533 -0.1401 0.9987 0.151 Uiso 1 1 calc R
H22C H 0.1846 -0.0772 0.9134 0.151 Uiso 1 1 calc R
Mn1 Mn 0.18365(4) 0.03901(5) 0.43035(7) 0.0358(4) Uani 1 1 d .
N1 N 0.0778(2) -0.0314(3) 0.3559(5) 0.0377(10) Uani 1 1 d .
N2 N 0.2279(2) -0.0955(3) 0.4926(4) 0.0370(9) Uani 1 1 d .
O1 O 0.1412(2) 0.1635(3) 0.3637(4) 0.0446(9) Uani 1 1 d .
O2 O 0.2689(2) 0.0636(3) 0.3189(4) 0.0484(10) Uani 1 1 d .
O3 O 0.1370(2) 0.0525(3) 0.6383(4) 0.0448(9) Uani 1 1 d .
O4 O 0.2479(2) 0.1248(3) 0.6182(4) 0.0475(9) Uani 1 1 d .
O5 O 0.1341(2) -0.2394(3) 0.3240(4) 0.0450(9) Uani 1 1 d .
H5A H 0.1742 -0.2754 0.3383 0.068 Uiso 1 1 calc R

loop_
_atom_site_aniso_label
_atom_site_aniso_U_11
_atom_site_aniso_U_22
_atom_site_aniso_U_33
_atom_site_aniso_U_23
_atom_site_aniso_U_13
_atom_site_aniso_U_12
C1 0.030(2) 0.060(2) 0.031(3) -0.004(2) 0.005(2) 0.007(2)
C2 0.040(3) 0.072(3) 0.041(3) 0.000(3) 0.005(2) 0.001(3)
C3 0.058(4) 0.072(3) 0.037(3) 0.000(3) 0.006(3) 0.013(3)
C4 0.047(3) 0.078(3) 0.033(3) 0.004(3) -0.001(2) 0.018(3)
C5 0.032(3) 0.081(3) 0.035(3) -0.006(3) 0.000(2) 0.006(3)
C6 0.026(2) 0.071(3) 0.028(2) -0.004(2) 0.005(2) 0.009(2)
C7 0.021(2) 0.072(3) 0.031(3) -0.010(2) 0.0074(19) 0.000(2)
C8 0.023(3) 0.067(3) 0.040(3) 0.002(2) 0.010(2) 0.001(2)
C9 0.033(3) 0.060(3) 0.034(3) 0.003(2) 0.010(2) 0.002(2)
C10 0.035(3) 0.060(2) 0.031(3) 0.009(2) 0.005(2) 0.001(2)
C11 0.033(3) 0.067(2) 0.027(3) -0.007(2) 0.008(2) 0.002(2)
C12 0.048(4) 0.075(3) 0.035(3) 0.000(3) 0.012(3) -0.006(3)
C13 0.037(3) 0.088(4) 0.053(4) 0.004(3) 0.016(3) -0.005(3)
C14 0.028(3) 0.093(4) 0.066(4) 0.003(4) 0.012(3) 0.005(3)
C15 0.036(3) 0.080(3) 0.053(4) -0.004(3) 0.006(3) 0.006(3)
C16 0.029(3) 0.066(3) 0.034(3) -0.004(2) 0.003(2) -0.002(2)
C17 0.030(2) 0.053(2) 0.029(3) -0.001(2) -0.004(2) 0.004(2)
C18 0.031(3) 0.062(2) 0.032(3) 0.006(2) 0.007(2) 0.005(2)
C19 0.047(3) 0.082(3) 0.034(3) -0.009(3) 0.006(2) 0.006(3)
C20 0.054(4) 0.102(5) 0.041(3) -0.008(4) 0.002(3) 0.001(4)
C21 0.083(5) 0.091(4) 0.046(4) 0.000(4) -0.002(4) 0.024(4)
C22 0.101(8) 0.125(7) 0.074(6) -0.004(6) 0.001(5) 0.003(6)
Mn1 0.0255(6) 0.0540(6) 0.0277(6) -0.0002(3) 0.0017(4) 0.0019(3)
N1 0.024(2) 0.059(2) 0.031(2) 0.0006(18) 0.0061(18) 0.0061(17)
N2 0.032(2) 0.0549(19) 0.023(2) -0.0043(18) -0.0005(17) -0.0001(18)
O1 0.041(2) 0.0525(17) 0.038(2) -0.0078(15) -0.0115(16) 0.0004(15)
O2 0.042(2) 0.0691(19) 0.035(2) 0.0084(18) 0.0126(17) 0.0051(18)
O3 0.0282(19) 0.0709(19) 0.036(2) -0.0058(17) 0.0048(16) -0.0013(16)
O4 0.037(2) 0.070(2) 0.036(2) 0.0007(17) 0.0035(16) -0.0084(16)
O5 0.0330(19) 0.068(2) 0.0348(19) -0.0078(17) 0.0049(15) 0.0036(16)

loop_
_atom_type_symbol
_atom_type_description
_atom_type_scat_dispersion_real
_atom_type_scat_dispersion_imag
_atom_type_scat_source
C C 0.0033 0.0016 'International Tables Vol C Tables 4.2.6.8 and 6.1.1.4'
H H 0.0000 0.0000 'International Tables Vol C Tables 4.2.6.8 and 6.1.1.4'
Mn Mn 0.3368 0.7283 'International Tables Vol C Tables 4.2.6.8 and 6.1.1.4'
N N 0.0061 0.0033 'International Tables Vol C Tables 4.2.6.8 and 6.1.1.4'
O O 0.0106 0.0060 'International Tables Vol C Tables 4.2.6.8 and 6.1.1.4'

loop_
_geom_angle_atom_site_label_1
_geom_angle_atom_site_label_2
_geom_angle_atom_site_label_3
_geom_angle
O1 C1 C2 118.1(3)
O1 C1 C6 121.6(3)
C2 C1 C6 120.0
C3 C2 C1 120.0
C3 C2 H2 120.0
C1 C2 H2 120.0
C2 C3 C4 120.0
C2 C3 H3 120.0
C4 C3 H3 120.0
C3 C4 C5 120.0
C3 C4 H4 120.0
C5 C4 H4 120.0
C6 C5 C4 120.0
C6 C5 H5 120.0
C4 C5 H5 120.0
C5 C6 C1 120.0
C5 C6 C7 117.2(3)
C1 C6 C7 122.8(3)
N1 C7 C6 126.0(4)
N1 C7 H7 117.0
C6 C7 H7 117.0
N1 C8 C9 114.9(4)
N1 C8 H8A 108.5
C9 C8 H8A 108.5
N1 C8 H8B 108.5
C9 C8 H8B 108.5
H8A C8 H8B 107.5
O5 C9 C8 107.4(4)
O5 C9 C10 112.0(4)
C8 C9 C10 113.6(4)
O5 C9 H9 107.9
C8 C9 H9 107.9
C10 C9 H9 107.9
N2 C10 C9 111.4(4)
N2 C10 H10A 109.4
C9 C10 H10A 109.4
N2 C10 H10B 109.4
C9 C10 H10B 109.4
H10A C10 H10B 108.0
O2 C11 C12 117.9(3)
O2 C11 C16 122.0(3)
C12 C11 C16 120.0
C11 C12 C13 120.0
C11 C12 H12 120.0
C13 C12 H12 120.0
C12 C13 C14 120.0
C12 C13 H13 120.0
C14 C13 H13 120.0
C13 C14 C15 120.0
C13 C14 H14 120.0
C15 C14 H14 120.0
C16 C15 C14 120.0
C16 C15 H15 120.0
C14 C15 H15 120.0
C15 C16 C11 120.0
C15 C16 C17 117.0(3)
C11 C16 C17 123.0(3)
N2 C17 C16 127.0(4)
N2 C17 H17 116.5
C16 C17 H17 116.5
O3 C18 O4 119.1(5)
O3 C18 C19 120.8(5)
O4 C18 C19 120.1(5)
O3 C18 Mn1 57.1(3)
O4 C18 Mn1 62.0(3)
C19 C18 Mn1 177.8(4)
C20 C19 C18 113.8(5)
C20 C19 H19A 108.8
C18 C19 H19A 108.8
C20 C19 H19B 108.8
C18 C19 H19B 108.8
H19A C19 H19B 107.7
C19 C20 C21 114.0(6)
C19 C20 H20A 108.8
C21 C20 H20A 108.8
C19 C20 H20B 108.8
C21 C20 H20B 108.8
H20A C20 H20B 107.7
C22 C21 C20 116.8(8)
C22 C21 H21A 108.1
C20 C21 H21A 108.1
C22 C21 H21B 108.1
C20 C21 H21B 108.1
H21A C21 H21B 107.3
C21 C22 H22A 109.5
C21 C22 H22B 109.5
H22A C22 H22B 109.5
C21 C22 H22C 109.5
H22A C22 H22C 109.5
H22B C22 H22C 109.5
O1 Mn1 O2 88.46(17)
O1 Mn1 N2 177.52(15)
O2 Mn1 N2 90.59(17)
O1 Mn1 N1 87.85(15)
O2 Mn1 N1 125.79(18)
N2 Mn1 N1 90.84(16)
O1 Mn1 O3 93.49(16)
O2 Mn1 O3 147.21(17)
N2 Mn1 O3 88.56(15)
N1 Mn1 O3 87.00(15)
O1 Mn1 O4 88.98(14)
O2 Mn1 O4 89.40(16)
N2 Mn1 O4 93.31(15)
N1 Mn1 O4 144.53(15)
O3 Mn1 O4 57.95(14)
O1 Mn1 C18 90.93(16)
O2 Mn1 C18 118.65(17)
N2 Mn1 C18 91.54(16)
N1 Mn1 C18 115.48(17)
O3 Mn1 C18 28.69(15)
O4 Mn1 C18 29.27(15)
C7 N1 C8 116.6(4)
C7 N1 Mn1 122.1(4)
C8 N1 Mn1 121.0(3)
C17 N2 C10 114.9(4)
C17 N2 Mn1 125.2(3)
C10 N2 Mn1 119.8(3)
C1 O1 Mn1 125.2(3)
C11 O2 Mn1 129.2(3)
C18 O3 Mn1 94.2(3)
C18 O4 Mn1 88.7(3)
C9 O5 H5A 109.5

loop_
_geom_bond_atom_site_label_1
_geom_bond_atom_site_label_2
_geom_bond_distance
C1 O1 1.351(4)
C1 C2 1.3900
C1 C6 1.3900
C2 C3 1.3900
C2 H2 0.9500
C3 C4 1.3900
C3 H3 0.9500
C4 C5 1.3900
C4 H4 0.9500
C5 C6 1.3900
C5 H5 0.9500
C6 C7 1.457(6)
C7 N1 1.273(7)
C7 H7 0.9500
C8 N1 1.481(6)
C8 C9 1.502(7)
C8 H8A 0.9900
C8 H8B 0.9900
C9 O5 1.415(6)
C9 C10 1.538(7)
C9 H9 1.0000
C10 N2 1.486(6)
C10 H10A 0.9900
C10 H10B 0.9900
C11 O2 1.349(5)
C11 C12 1.3900
C11 C16 1.3900
C12 C13 1.3900
C12 H12 0.9500
C13 C14 1.3900
C13 H13 0.9500
C14 C15 1.3900
C14 H14 0.9500
C15 C16 1.3900
C15 H15 0.9500
C16 C17 1.433(6)
C17 N2 1.302(6)
C17 H17 0.9500
C18 O3 1.247(6)
C18 O4 1.267(6)
C18 C19 1.514(8)
C18 Mn1 2.590(5)
C19 C20 1.507(9)
C19 H19A 0.9900
C19 H19B 0.9900
C20 C21 1.522(10)
C20 H20A 0.9900
C20 H20B 0.9900
C21 C22 1.491(14)
C21 H21A 0.9900
C21 H21B 0.9900
C22 H22A 0.9800
C22 H22B 0.9800
C22 H22C 0.9800
Mn1 O1 1.868(4)
Mn1 O2 1.912(4)
Mn1 N2 1.982(4)
Mn1 N1 2.116(4)
Mn1 O3 2.182(4)
Mn1 O4 2.288(4)
O5 H5A 0.8400

loop_
_geom_hbond_atom_site_label_D
_geom_hbond_atom_site_label_H
_geom_hbond_atom_site_label_A
_geom_hbond_distance_DH
_geom_hbond_distance_HA
_geom_hbond_distance_DA
_geom_hbond_angle_DHA
_geom_hbond_site_symmetry_A
O5 H5A O4 0.84 1.89 2.723(5) 169.4 2_546

loop_
_geom_torsion_atom_site_label_1
_geom_torsion_atom_site_label_2
_geom_torsion_atom_site_label_3
_geom_torsion_atom_site_label_4
_geom_torsion
O1 C1 C2 C3 -173.6(3)
C6 C1 C2 C3 0.0
C1 C2 C3 C4 0.0
C2 C3 C4 C5 0.0
C3 C4 C5 C6 0.0
C4 C5 C6 C1 0.0
C4 C5 C6 C7 -179.4(4)
O1 C1 C6 C5 173.4(3)
C2 C1 C6 C5 0.0
O1 C1 C6 C7 -7.2(4)
C2 C1 C6 C7 179.4(4)
C5 C6 C7 N1 168.4(4)
C1 C6 C7 N1 -11.0(6)
N1 C8 C9 O5 -62.7(6)
N1 C8 C9 C10 61.8(6)
O5 C9 C10 N2 51.7(6)
C8 C9 C10 N2 -70.2(5)
O2 C11 C12 C13 -176.3(4)
C16 C11 C12 C13 0.0
C11 C12 C13 C14 0.0
C12 C13 C14 C15 0.0
C13 C14 C15 C16 0.0
C14 C15 C16 C11 0.0
C14 C15 C16 C17 -179.5(4)
O2 C11 C16 C15 176.1(4)
C12 C11 C16 C15 0.0
O2 C11 C16 C17 -4.4(4)
C12 C11 C16 C17 179.5(4)
C15 C16 C17 N2 173.8(4)
C11 C16 C17 N2 -5.7(6)
O3 C18 C19 C20 126.3(6)
O4 C18 C19 C20 -52.7(7)
Mn1 C18 C19 C20 146(10)
C18 C19 C20 C21 -51.4(8)
C19 C20 C21 C22 -61.3(9)
O3 C18 Mn1 O1 95.6(3)
O4 C18 Mn1 O1 -86.3(3)
C19 C18 Mn1 O1 75(10)
O3 C18 Mn1 O2 -175.7(3)
O4 C18 Mn1 O2 2.5(3)
C19 C18 Mn1 O2 164(10)
O3 C18 Mn1 N2 -84.2(3)
O4 C18 Mn1 N2 94.0(3)
C19 C18 Mn1 N2 -105(10)
O3 C18 Mn1 N1 7.5(3)
O4 C18 Mn1 N1 -174.3(3)
C19 C18 Mn1 N1 -13(10)
O4 C18 Mn1 O3 178.2(5)
C19 C18 Mn1 O3 -20(10)
O3 C18 Mn1 O4 -178.2(5)
C19 C18 Mn1 O4 161(10)
C6 C7 N1 C8 171.3(4)
C6 C7 N1 Mn1 -3.1(7)
C9 C8 N1 C7 139.6(5)
C9 C8 N1 Mn1 -45.9(6)
O1 Mn1 N1 C7 23.4(4)
O2 Mn1 N1 C7 -63.2(4)
N2 Mn1 N1 C7 -154.5(4)
O3 Mn1 N1 C7 117.0(4)
O4 Mn1 N1 C7 108.6(4)
C18 Mn1 N1 C7 113.4(4)
O1 Mn1 N1 C8 -150.8(4)
O2 Mn1 N1 C8 122.6(4)
N2 Mn1 N1 C8 31.3(4)
O3 Mn1 N1 C8 -57.2(4)
O4 Mn1 N1 C8 -65.6(4)
C18 Mn1 N1 C8 -60.8(4)
C16 C17 N2 C10 175.5(4)
C16 C17 N2 Mn1 0.2(7)
C9 C10 N2 C17 -112.3(5)
C9 C10 N2 Mn1 63.2(5)
O1 Mn1 N2 C17 77(4)
O2 Mn1 N2 C17 9.5(4)
N1 Mn1 N2 C17 135.3(4)
O3 Mn1 N2 C17 -137.8(4)
O4 Mn1 N2 C17 -80.0(4)
C18 Mn1 N2 C17 -109.2(4)
O1 Mn1 N2 C10 -98(4)
O2 Mn1 N2 C10 -165.6(4)
N1 Mn1 N2 C10 -39.8(4)
O3 Mn1 N2 C10 47.2(4)
O4 Mn1 N2 C10 105.0(4)
C18 Mn1 N2 C10 75.7(4)
C2 C1 O1 Mn1 -145.1(2)
C6 C1 O1 Mn1 41.4(4)
O2 Mn1 O1 C1 83.7(3)
N2 Mn1 O1 C1 16(4)
N1 Mn1 O1 C1 -42.2(3)
O3 Mn1 O1 C1 -129.1(3)
O4 Mn1 O1 C1 173.1(3)
C18 Mn1 O1 C1 -157.7(3)
C12 C11 O2 Mn1 -163.7(3)
C16 C11 O2 Mn1 20.1(5)
O1 Mn1 O2 C11 162.5(4)
N2 Mn1 O2 C11 -19.8(4)
N1 Mn1 O2 C11 -111.2(4)
O3 Mn1 O2 C11 68.5(5)
O4 Mn1 O2 C11 73.5(4)
C18 Mn1 O2 C11 72.3(4)
O4 C18 O3 Mn1 -1.8(5)
C19 C18 O3 Mn1 179.1(4)
O1 Mn1 O3 C18 -85.6(3)
O2 Mn1 O3 C18 7.0(5)
N2 Mn1 O3 C18 95.9(3)
N1 Mn1 O3 C18 -173.2(3)
O4 Mn1 O3 C18 1.1(3)
O3 C18 O4 Mn1 1.8(5)
C19 C18 O4 Mn1 -179.2(4)
O1 Mn1 O4 C18 93.7(3)
O2 Mn1 O4 C18 -177.8(3)
N2 Mn1 O4 C18 -87.3(3)
N1 Mn1 O4 C18 8.9(4)
O3 Mn1 O4 C18 -1.0(3)
